data_7015730
loop_
_publ_author_name
'Godau, Tom'
'Bleifu\&s, Sascha M'
'M\"uller, Astrid L'
'Roth, Thomas'
'Hoffmann, Susanne'
'Heinemann, Frank W.'
'Burzlaff, Nicolai'

_publ_section_title
;
 Cu(i) catalysed cyclopropanation with enantiopure scorpionate type
 ligands derived from (+)-camphor or (-)-menthone.
;
_journal_issue 24
_journal_name_full 'Dalton transactions (Cambridge, England : 2003)'
_journal_page_first 6547
_journal_page_last 6554
_journal_paper_doi 10.1039/c1dt10032g
_journal_volume 40
_journal_year 2011
_chemical_absolute_configuration rm
_chemical_compound_source 'synthesis as described'
_chemical_formula_moiety 'C27 H36 N6'
_chemical_formula_sum 'C27 H36 N6'
_chemical_formula_weight 444.62
_chemical_name_systematic
;
?
;
_space_group_IT_number 5
_symmetry_cell_setting monoclinic
_symmetry_Int_Tables_number 5
_symmetry_space_group_name_Hall 'C 2y'
_symmetry_space_group_name_H-M 'C 1 2 1'
_atom_sites_solution_hydrogens geom
_atom_sites_solution_primary direct
_atom_sites_solution_secondary difmap
_audit_creation_date 2009-11-22T22:48:09-00:00
_audit_creation_method 'WinGX routine CIF_UPDATE'
_cell_angle_alpha 90
_cell_angle_beta 133.701(3)
_cell_angle_gamma 90
_cell_formula_units_Z 4
_cell_length_a 25.4805(12)
_cell_length_b 7.7565(5)
_cell_length_c 17.8684(7)
_cell_measurement_reflns_used 136
_cell_measurement_temperature 150(2)
_cell_measurement_theta_max 20
_cell_measurement_theta_min 6
_cell_measurement_wavelength 0.71073
_cell_volume 2553.1(3)
_computing_cell_refinement 'EVALCCD (Duisenberg, 2003)'
_computing_data_collection 'COLLECT (Bruker-Nonius, 2002)'
_computing_data_reduction 'EVALCCD (Duisenberg, 2003)'
_computing_molecular_graphics 'Ortep-3 for Windows (Farrugia, 1997)'
_computing_publication_material 'WinGX publication routines (Farrugia, 1999)'
_computing_structure_refinement 'SHELXL-97 (Sheldrick, 1997)'
_computing_structure_solution 'SHELXS-86 (Sheldrick, 1986)'
_diffrn_ambient_temperature 150(2)
_diffrn_detector_area_resol_mean 9
_diffrn_measured_fraction_theta_full 0.997
_diffrn_measured_fraction_theta_max 0.997
_diffrn_measurement_device_type 'Bruker-Nonius KappaCCD'
_diffrn_measurement_method
;
\f- and \w-rotations with 2.00 \% and 100 sec per frame
;
_diffrn_radiation_monochromator graphite
_diffrn_radiation_probe x-ray
_diffrn_radiation_type MoK\a
_diffrn_radiation_wavelength 0.71073
_diffrn_reflns_av_R_equivalents 0.0556
_diffrn_reflns_av_unetI/netI 0.0263
_diffrn_reflns_limit_h_max 34
_diffrn_reflns_limit_h_min -34
_diffrn_reflns_limit_k_max 10
_diffrn_reflns_limit_k_min -10
_diffrn_reflns_limit_l_max 24
_diffrn_reflns_limit_l_min -24
_diffrn_reflns_number 39319
_diffrn_reflns_theta_full 28.52
_diffrn_reflns_theta_max 28.52
_diffrn_reflns_theta_min 2.85
_exptl_absorpt_coefficient_mu 0.071
_exptl_absorpt_correction_T_max 1
_exptl_absorpt_correction_T_min 0.952022
_exptl_absorpt_correction_type multi-scan
_exptl_absorpt_process_details 'SADABS, Bruker-AXS, 2002'
_exptl_crystal_colour colourless
_exptl_crystal_density_diffrn 1.157
_exptl_crystal_density_method 'not measured'
_exptl_crystal_description block
_exptl_crystal_F_000 960
_exptl_crystal_size_max 0.23
_exptl_crystal_size_mid 0.21
_exptl_crystal_size_min 0.16
_refine_diff_density_max 0.241
_refine_diff_density_min -0.213
_refine_diff_density_rms 0.048
_refine_ls_abs_structure_details 'Flack H D (1983), Acta Cryst. A39, 876-881'
_refine_ls_extinction_method none
_refine_ls_goodness_of_fit_ref 1.066
_refine_ls_hydrogen_treatment constr
_refine_ls_matrix_type full
_refine_ls_number_parameters 298
_refine_ls_number_reflns 3470
_refine_ls_number_restraints 1
_refine_ls_restrained_S_all 1.066
_refine_ls_R_factor_all 0.0541
_refine_ls_R_factor_gt 0.0423
_refine_ls_shift/su_max 0
_refine_ls_shift/su_mean 0
_refine_ls_structure_factor_coef Fsqd
_refine_ls_weighting_details 'calc w=1/[\s^2^(Fo^2^)+(0.0699P)^2^+0.6097P] where P=(Fo^2^+2Fc^2^)/3'
_refine_ls_weighting_scheme calc
_refine_ls_wR_factor_gt 0.1074
_refine_ls_wR_factor_ref 0.1141
_reflns_number_gt 2971
_reflns_number_total 3470
_reflns_threshold_expression >2sigma(I)
_cod_data_source_file c1dt10032g.txt
_cod_data_source_block tgbu03
_cod_original_cell_volume 2553.1(2)
_cod_original_sg_symbol_H-M 'C 2'
_cod_database_code 7015730

loop_
_symmetry_equiv_pos_as_xyz
'x, y, z'
'-x, y, -z'
'x+1/2, y+1/2, z'
'-x+1/2, y+1/2, -z'

loop_
_atom_site_label
_atom_site_type_symbol
_atom_site_fract_x
_atom_site_fract_y
_atom_site_fract_z
_atom_site_U_iso_or_equiv
_atom_site_adp_type
_atom_site_occupancy
_atom_site_symmetry_multiplicity
_atom_site_calc_flag
_atom_site_refinement_flags
_atom_site_disorder_assembly
_atom_site_disorder_group
C1 C 0.08535(10) 0.6440(2) 0.15127(15) 0.0176(4) Uani 1 1 d . . .
H1 H 0.0698 0.6818 0.0861 0.021 Uiso 1 1 calc R . .
C2 C 0.07353(10) 0.4524(3) 0.14540(16) 0.0209(4) Uani 1 1 d . . .
C3 C 0.05574(14) 0.1973(3) 0.1677(2) 0.0406(6) Uani 1 1 d . . .
H3 H 0.0422 0.1061 0.1852 0.049 Uiso 1 1 calc R . .
C4 C 0.08445(14) 0.1792(3) 0.1274(2) 0.0400(6) Uani 1 1 d . . .
H4 H 0.0945 0.0764 0.1126 0.048 Uiso 1 1 calc R . .
C5 C 0.12979(14) 0.3904(4) 0.0744(2) 0.0358(5) Uani 1 1 d . . .
H5A H 0.0935 0.4359 0.0055 0.054 Uiso 1 1 calc R . .
H5B H 0.1515 0.29 0.0737 0.054 Uiso 1 1 calc R . .
H5C H 0.1665 0.4761 0.1191 0.054 Uiso 1 1 calc R . .
C11 C 0.21329(11) 0.5828(3) 0.32225(16) 0.0238(4) Uani 1 1 d . . .
H11 H 0.2065 0.4767 0.3388 0.029 Uiso 1 1 calc R . .
C12 C 0.27625(11) 0.6754(3) 0.37996(15) 0.0230(4) Uani 1 1 d . . .
C13 C 0.25825(10) 0.8232(3) 0.32166(15) 0.0213(4) Uani 1 1 d . . .
C14 C 0.32505(12) 0.9321(3) 0.37810(18) 0.0338(5) Uani 1 1 d . . .
C15 C 0.37374(14) 0.8234(5) 0.3721(2) 0.0529(8) Uani 1 1 d . . .
H15A H 0.347 0.7916 0.3011 0.064 Uiso 1 1 calc R . .
H15B H 0.4166 0.888 0.3997 0.064 Uiso 1 1 calc R . .
C16 C 0.39493(14) 0.6622(5) 0.4383(3) 0.0529(8) Uani 1 1 d . . .
H16A H 0.4471 0.6552 0.4962 0.064 Uiso 1 1 calc R . .
H16B H 0.378 0.5579 0.3972 0.064 Uiso 1 1 calc R . .
C17 C 0.35639(12) 0.6892(4) 0.47592(18) 0.0340(5) Uani 1 1 d . . .
H17 H 0.3741 0.6187 0.5351 0.041 Uiso 1 1 calc R . .
C18 C 0.36225(13) 0.8883(4) 0.49219(18) 0.0334(5) Uani 1 1 d . . .
C19 C 0.32023(16) 0.9541(5) 0.5181(2) 0.0531(8) Uani 1 1 d . . .
H19A H 0.271 0.9138 0.467 0.08 Uiso 1 1 calc R . .
H19B H 0.3206 1.0779 0.5186 0.08 Uiso 1 1 calc R . .
H19C H 0.3425 0.9123 0.5851 0.08 Uiso 1 1 calc R . .
C20 C 0.44032(15) 0.9558(5) 0.5755(2) 0.0526(8) Uani 1 1 d . . .
H20A H 0.4683 0.9149 0.5614 0.079 Uiso 1 1 calc R . .
H20B H 0.4616 0.9152 0.6422 0.079 Uiso 1 1 calc R . .
H20C H 0.4399 1.0796 0.575 0.079 Uiso 1 1 calc R . .
C21 C 0.31333(18) 1.1182(4) 0.3458(3) 0.0662(11) Uani 1 1 d . . .
H21A H 0.3594 1.1751 0.3869 0.099 Uiso 1 1 calc R . .
H21B H 0.2849 1.1737 0.356 0.099 Uiso 1 1 calc R . .
H21C H 0.2882 1.1246 0.2741 0.099 Uiso 1 1 calc R . .
C31 C 0.05897(10) 0.7616(3) 0.25510(14) 0.0211(4) Uani 1 1 d . . .
H31 H 0.1037 0.745 0.3222 0.025 Uiso 1 1 calc R . .
C32 C -0.00412(10) 0.8150(3) 0.22606(15) 0.0207(4) Uani 1 1 d . . .
C33 C -0.05515(10) 0.8166(3) 0.11758(15) 0.0197(4) Uani 1 1 d . . .
C34 C -0.12689(11) 0.8787(3) 0.07740(16) 0.0247(4) Uani 1 1 d . . .
C35 C -0.11339(14) 1.0730(3) 0.1084(2) 0.0355(5) Uani 1 1 d . . .
H35A H -0.1582 1.1294 0.0789 0.043 Uiso 1 1 calc R . .
H35B H -0.0935 1.132 0.0848 0.043 Uiso 1 1 calc R . .
C36 C -0.05788(15) 1.0721(4) 0.2290(2) 0.0394(6) Uani 1 1 d . . .
H36A H -0.0135 1.1318 0.2591 0.047 Uiso 1 1 calc R . .
H36B H -0.0783 1.1255 0.2533 0.047 Uiso 1 1 calc R . .
C37 C -0.04373(12) 0.8773(3) 0.25582(17) 0.0309(5) Uani 1 1 d . . .
H37 H -0.0217 0.8466 0.3257 0.037 Uiso 1 1 calc R . .
C38 C -0.12057(12) 0.7971(4) 0.16420(19) 0.0330(6) Uani 1 1 d . . .
C39 C -0.12091(16) 0.5998(4) 0.1638(3) 0.0504(8) Uani 1 1 d . . .
H39A H -0.0839 0.5582 0.167 0.076 Uiso 1 1 calc R . .
H39B H -0.1674 0.559 0.1015 0.076 Uiso 1 1 calc R . .
H39C H -0.1116 0.5583 0.2227 0.076 Uiso 1 1 calc R . .
C40 C -0.18000(14) 0.8623(5) 0.1595(2) 0.0521(8) Uani 1 1 d . . .
H40A H -0.18 0.9861 0.16 0.078 Uiso 1 1 calc R . .
H40B H -0.1705 0.82 0.2184 0.078 Uiso 1 1 calc R . .
H40C H -0.2265 0.8215 0.0971 0.078 Uiso 1 1 calc R . .
C41 C -0.19387(11) 0.8392(5) -0.03453(18) 0.0414(7) Uani 1 1 d . . .
H41A H -0.2359 0.8851 -0.0513 0.062 Uiso 1 1 calc R . .
H41B H -0.199 0.7166 -0.0448 0.062 Uiso 1 1 calc R . .
H41C H -0.1892 0.8908 -0.0785 0.062 Uiso 1 1 calc R . .
N1 N 0.04882(10) 0.3699(2) 0.17990(16) 0.0303(4) Uani 1 1 d . . .
N2 N 0.09605(10) 0.3436(2) 0.11258(14) 0.0269(4) Uani 1 1 d . . .
N11 N 0.18947(9) 0.8300(2) 0.23281(13) 0.0221(4) Uani 1 1 d . . .
N12 N 0.16214(8) 0.6793(2) 0.23464(12) 0.0179(3) Uani 1 1 d . . .
N31 N -0.02864(8) 0.7692(2) 0.07845(12) 0.0203(3) Uani 1 1 d . . .
N32 N 0.04295(8) 0.7375(2) 0.16538(12) 0.0175(3) Uani 1 1 d . . .

loop_
_atom_site_aniso_label
_atom_site_aniso_U_11
_atom_site_aniso_U_22
_atom_site_aniso_U_33
_atom_site_aniso_U_23
_atom_site_aniso_U_13
_atom_site_aniso_U_12
C1 0.0144(8) 0.0166(9) 0.0189(9) 0.0004(7) 0.0104(8) 0.0003(7)
C2 0.0131(9) 0.0185(9) 0.0245(10) -0.0009(8) 0.0104(8) -0.0003(7)
C3 0.0420(14) 0.0206(11) 0.0585(17) 0.0040(11) 0.0344(14) -0.0043(11)
C4 0.0394(14) 0.0173(11) 0.0567(17) -0.0025(11) 0.0308(14) 0.0014(10)
C5 0.0368(13) 0.0344(13) 0.0460(14) -0.0049(11) 0.0323(12) 0.0033(10)
C11 0.0192(9) 0.0223(10) 0.0238(10) 0.0060(8) 0.0126(8) 0.0021(8)
C12 0.0173(9) 0.0257(10) 0.0215(9) 0.0005(8) 0.0117(8) -0.0003(8)
C13 0.0209(9) 0.0239(9) 0.0223(9) -0.0039(8) 0.0161(8) -0.0056(8)
C14 0.0243(11) 0.0404(14) 0.0280(11) -0.0060(10) 0.0148(9) -0.0152(10)
C15 0.0321(13) 0.087(2) 0.0516(16) -0.0193(18) 0.0336(13) -0.0223(15)
C16 0.0227(12) 0.063(2) 0.0611(18) -0.0158(16) 0.0243(13) -0.0018(12)
C17 0.0165(10) 0.0409(13) 0.0266(11) 0.0002(10) 0.0080(9) -0.0028(10)
C18 0.0229(11) 0.0410(14) 0.0244(11) -0.0080(10) 0.0118(10) -0.0071(10)
C19 0.0434(15) 0.074(2) 0.0348(14) -0.0254(15) 0.0242(13) -0.0081(16)
C20 0.0300(13) 0.0560(18) 0.0388(14) -0.0164(14) 0.0113(12) -0.0169(14)
C21 0.0503(18) 0.0491(19) 0.0524(18) 0.0045(15) 0.0177(15) -0.0306(15)
C31 0.0188(9) 0.0218(9) 0.0163(8) 0.0019(8) 0.0098(8) 0.0019(8)
C32 0.0206(9) 0.0210(9) 0.0198(9) 0.0019(8) 0.0136(8) 0.0014(8)
C33 0.0174(9) 0.0186(9) 0.0204(9) 0.0017(8) 0.0120(8) 0.0008(7)
C34 0.0188(9) 0.0337(11) 0.0220(10) 0.0046(9) 0.0143(9) 0.0070(8)
C35 0.0367(12) 0.0325(13) 0.0397(13) 0.0107(10) 0.0273(11) 0.0162(10)
C36 0.0413(14) 0.0395(15) 0.0417(14) -0.0065(12) 0.0303(13) 0.0084(12)
C37 0.0287(11) 0.0457(14) 0.0237(10) 0.0067(10) 0.0202(10) 0.0095(10)
C38 0.0248(11) 0.0470(16) 0.0341(11) 0.0123(11) 0.0229(10) 0.0085(10)
C39 0.0389(15) 0.0492(17) 0.0664(19) 0.0170(15) 0.0376(15) -0.0018(13)
C40 0.0358(14) 0.087(2) 0.0509(15) 0.0186(16) 0.0364(13) 0.0158(15)
C41 0.0179(10) 0.0666(19) 0.0289(11) -0.0025(13) 0.0121(10) 0.0101(12)
N1 0.0271(9) 0.0231(10) 0.0417(11) 0.0016(8) 0.0241(9) -0.0030(8)
N2 0.0248(9) 0.0182(9) 0.0356(10) -0.0031(8) 0.0201(9) 0.0008(7)
N11 0.0208(8) 0.0218(8) 0.0204(8) -0.0010(7) 0.0130(7) -0.0060(7)
N12 0.0152(7) 0.0168(7) 0.0185(8) 0.0011(7) 0.0104(7) -0.0012(6)
N31 0.0151(7) 0.0228(8) 0.0185(7) 0.0004(7) 0.0098(6) 0.0031(7)
N32 0.0151(7) 0.0171(8) 0.0170(7) 0.0009(6) 0.0098(7) 0.0012(6)

loop_
_atom_type_symbol
_atom_type_description
_atom_type_scat_dispersion_real
_atom_type_scat_dispersion_imag
_atom_type_scat_source
C C 0.0033 0.0016 'International Tables Vol C Tables 4.2.6.8 and 6.1.1.4'
H H 0 0 'International Tables Vol C Tables 4.2.6.8 and 6.1.1.4'
N N 0.0061 0.0033 'International Tables Vol C Tables 4.2.6.8 and 6.1.1.4'

loop_
_geom_angle_atom_site_label_1
_geom_angle_atom_site_label_2
_geom_angle_atom_site_label_3
_geom_angle
_geom_angle_site_symmetry_1
_geom_angle_site_symmetry_3
_geom_angle_publ_flag
N12 C1 N32 111.31(15) . . ?
N12 C1 C2 108.76(16) . . ?
N32 C1 C2 111.46(16) . . ?
N12 C1 H1 108.4 . . ?
N32 C1 H1 108.4 . . ?
C2 C1 H1 108.4 . . ?
N1 C2 N2 112.45(19) . . ?
N1 C2 C1 125.92(19) . . ?
N2 C2 C1 121.25(18) . . ?
C4 C3 N1 111.2(2) . . ?
C4 C3 H3 124.4 . . ?
N1 C3 H3 124.4 . . ?
C3 C4 N2 106.0(2) . . ?
C3 C4 H4 127 . . ?
N2 C4 H4 127 . . ?
N2 C5 H5A 109.5 . . ?
N2 C5 H5B 109.5 . . ?
H5A C5 H5B 109.5 . . ?
N2 C5 H5C 109.5 . . ?
H5A C5 H5C 109.5 . . ?
H5B C5 H5C 109.5 . . ?
C12 C11 N12 105.55(18) . . ?
C12 C11 H11 127.2 . . ?
N12 C11 H11 127.2 . . ?
C11 C12 C13 105.03(17) . . ?
C11 C12 C17 148.8(2) . . ?
C13 C12 C17 106.14(19) . . ?
N11 C13 C12 114.10(18) . . ?
N11 C13 C14 136.9(2) . . ?
C12 C13 C14 108.98(18) . . ?
C13 C14 C21 116.7(2) . . ?
C13 C14 C15 103.6(2) . . ?
C21 C14 C15 116.6(3) . . ?
C13 C14 C18 97.85(18) . . ?
C21 C14 C18 118.9(2) . . ?
C15 C14 C18 100.1(2) . . ?
C16 C15 C14 105.0(2) . . ?
C16 C15 H15A 110.7 . . ?
C14 C15 H15A 110.7 . . ?
C16 C15 H15B 110.7 . . ?
C14 C15 H15B 110.7 . . ?
H15A C15 H15B 108.8 . . ?
C15 C16 C17 103.5(2) . . ?
C15 C16 H16A 111.1 . . ?
C17 C16 H16A 111.1 . . ?
C15 C16 H16B 111.1 . . ?
C17 C16 H16B 111.1 . . ?
H16A C16 H16B 109 . . ?
C12 C17 C16 105.3(2) . . ?
C12 C17 C18 99.3(2) . . ?
C16 C17 C18 102.0(2) . . ?
C12 C17 H17 116 . . ?
C16 C17 H17 116 . . ?
C18 C17 H17 116 . . ?
C19 C18 C20 107.7(2) . . ?
C19 C18 C17 113.1(2) . . ?
C20 C18 C17 114.3(2) . . ?
C19 C18 C14 113.6(2) . . ?
C20 C18 C14 113.5(2) . . ?
C17 C18 C14 94.45(19) . . ?
C18 C19 H19A 109.5 . . ?
C18 C19 H19B 109.5 . . ?
H19A C19 H19B 109.5 . . ?
C18 C19 H19C 109.5 . . ?
H19A C19 H19C 109.5 . . ?
H19B C19 H19C 109.5 . . ?
C18 C20 H20A 109.5 . . ?
C18 C20 H20B 109.5 . . ?
H20A C20 H20B 109.5 . . ?
C18 C20 H20C 109.5 . . ?
H20A C20 H20C 109.5 . . ?
H20B C20 H20C 109.5 . . ?
C14 C21 H21A 109.5 . . ?
C14 C21 H21B 109.5 . . ?
H21A C21 H21B 109.5 . . ?
C14 C21 H21C 109.5 . . ?
H21A C21 H21C 109.5 . . ?
H21B C21 H21C 109.5 . . ?
N32 C31 C32 106.02(16) . . ?
N32 C31 H31 127 . . ?
C32 C31 H31 127 . . ?
C31 C32 C33 104.55(17) . . ?
C31 C32 C37 149.31(19) . . ?
C33 C32 C37 106.10(16) . . ?
N31 C33 C32 113.95(17) . . ?
N31 C33 C34 137.24(18) . . ?
C32 C33 C34 108.79(16) . . ?
C33 C34 C41 116.96(18) . . ?
C33 C34 C35 104.04(18) . . ?
C41 C34 C35 115.8(2) . . ?
C33 C34 C38 97.86(16) . . ?
C41 C34 C38 118.3(2) . . ?
C35 C34 C38 101.01(18) . . ?
C34 C35 C36 104.68(19) . . ?
C34 C35 H35A 110.8 . . ?
C36 C35 H35A 110.8 . . ?
C34 C35 H35B 110.8 . . ?
C36 C35 H35B 110.8 . . ?
H35A C35 H35B 108.9 . . ?
C37 C36 C35 103.1(2) . . ?
C37 C36 H36A 111.1 . . ?
C35 C36 H36A 111.1 . . ?
C37 C36 H36B 111.1 . . ?
C35 C36 H36B 111.1 . . ?
H36A C36 H36B 109.1 . . ?
C32 C37 C36 105.85(19) . . ?
C32 C37 C38 99.28(17) . . ?
C36 C37 C38 101.96(19) . . ?
C32 C37 H37 115.9 . . ?
C36 C37 H37 115.9 . . ?
C38 C37 H37 115.9 . . ?
C39 C38 C40 109.0(2) . . ?
C39 C38 C37 113.5(2) . . ?
C40 C38 C37 113.4(2) . . ?
C39 C38 C34 113.6(2) . . ?
C40 C38 C34 112.7(2) . . ?
C37 C38 C34 94.17(17) . . ?
C38 C39 H39A 109.5 . . ?
C38 C39 H39B 109.5 . . ?
H39A C39 H39B 109.5 . . ?
C38 C39 H39C 109.5 . . ?
H39A C39 H39C 109.5 . . ?
H39B C39 H39C 109.5 . . ?
C38 C40 H40A 109.5 . . ?
C38 C40 H40B 109.5 . . ?
H40A C40 H40B 109.5 . . ?
C38 C40 H40C 109.5 . . ?
H40A C40 H40C 109.5 . . ?
H40B C40 H40C 109.5 . . ?
C34 C41 H41A 109.5 . . ?
C34 C41 H41B 109.5 . . ?
H41A C41 H41B 109.5 . . ?
C34 C41 H41C 109.5 . . ?
H41A C41 H41C 109.5 . . ?
H41B C41 H41C 109.5 . . ?
C2 N1 C3 104.0(2) . . ?
C2 N2 C4 106.34(19) . . ?
C2 N2 C5 127.20(19) . . ?
C4 N2 C5 126.4(2) . . ?
C13 N11 N12 102.14(16) . . ?
N11 N12 C11 113.18(15) . . ?
N11 N12 C1 118.94(15) . . ?
C11 N12 C1 127.78(17) . . ?
C33 N31 N32 102.55(15) . . ?
C31 N32 N31 112.91(15) . . ?
C31 N32 C1 127.83(16) . . ?
N31 N32 C1 117.17(15) . . ?

loop_
_geom_bond_atom_site_label_1
_geom_bond_atom_site_label_2
_geom_bond_distance
_geom_bond_site_symmetry_2
_geom_bond_publ_flag
C1 N12 1.447(2) . ?
C1 N32 1.461(2) . ?
C1 C2 1.505(3) . ?
C1 H1 0.98 . ?
C2 N1 1.312(3) . ?
C2 N2 1.361(3) . ?
C3 C4 1.342(4) . ?
C3 N1 1.387(3) . ?
C3 H3 0.93 . ?
C4 N2 1.375(3) . ?
C4 H4 0.93 . ?
C5 N2 1.465(3) . ?
C5 H5A 0.96 . ?
C5 H5B 0.96 . ?
C5 H5C 0.96 . ?
C11 C12 1.366(3) . ?
C11 N12 1.375(3) . ?
C11 H11 0.93 . ?
C12 C13 1.396(3) . ?
C12 C17 1.511(3) . ?
C13 N11 1.323(3) . ?
C13 C14 1.502(3) . ?
C14 C21 1.506(4) . ?
C14 C15 1.564(4) . ?
C14 C18 1.581(3) . ?
C15 C16 1.541(5) . ?
C15 H15A 0.97 . ?
C15 H15B 0.97 . ?
C16 C17 1.541(4) . ?
C16 H16A 0.97 . ?
C16 H16B 0.97 . ?
C17 C18 1.559(4) . ?
C17 H17 0.98 . ?
C18 C19 1.519(4) . ?
C18 C20 1.535(3) . ?
C19 H19A 0.96 . ?
C19 H19B 0.96 . ?
C19 H19C 0.96 . ?
C20 H20A 0.96 . ?
C20 H20B 0.96 . ?
C20 H20C 0.96 . ?
C21 H21A 0.96 . ?
C21 H21B 0.96 . ?
C21 H21C 0.96 . ?
C31 N32 1.367(3) . ?
C31 C32 1.368(3) . ?
C31 H31 0.93 . ?
C32 C33 1.402(3) . ?
C32 C37 1.509(3) . ?
C33 N31 1.316(3) . ?
C33 C34 1.509(3) . ?
C34 C41 1.513(3) . ?
C34 C35 1.559(3) . ?
C34 C38 1.577(3) . ?
C35 C36 1.560(4) . ?
C35 H35A 0.97 . ?
C35 H35B 0.97 . ?
C36 C37 1.550(4) . ?
C36 H36A 0.97 . ?
C36 H36B 0.97 . ?
C37 C38 1.572(3) . ?
C37 H37 0.98 . ?
C38 C39 1.531(4) . ?
C38 C40 1.543(3) . ?
C39 H39A 0.96 . ?
C39 H39B 0.96 . ?
C39 H39C 0.96 . ?
C40 H40A 0.96 . ?
C40 H40B 0.96 . ?
C40 H40C 0.96 . ?
C41 H41A 0.96 . ?
C41 H41B 0.96 . ?
C41 H41C 0.96 . ?
N11 N12 1.373(2) . ?
N31 N32 1.373(2) . ?

loop_
_cod_related_entry_id
_cod_related_entry_database
_cod_related_entry_code
1 ChemSpider 30652817
